data_4344724
loop_
_publ_author_name
'Naktode, Kishor'
'Das, Suman'
'Bhattacharjee, Jayeeta'
'Nayek, Hari Pada'
'Panda, Tarun K.'

_publ_section_title
;
 Imidazolin-2-iminato Ligand-Supported Titanium Complexes as Catalysts for
 the Synthesis of Urea Derivatives.
;
_journal_issue 3
_journal_name_full 'Inorganic chemistry'
_journal_page_first 1142
_journal_page_last 1153
_journal_paper_doi 10.1021/acs.inorgchem.5b02302
_journal_volume 55
_journal_year 2016
_chemical_formula_moiety 'C27 H42 N6 Ti'
_chemical_formula_sum 'C27 H42 N6 Ti'
_chemical_formula_weight 498.54
_chemical_name_systematic
;
 ?
;
_space_group_IT_number 14
_symmetry_cell_setting monoclinic
_symmetry_space_group_name_Hall '-P 2ybc'
_symmetry_space_group_name_H-M 'P 1 21/c 1'
_atom_sites_solution_hydrogens geom
_atom_sites_solution_primary direct
_atom_sites_solution_secondary difmap
_audit_creation_method SHELXL-97
_cell_angle_alpha 90
_cell_angle_beta 95.854(2)
_cell_angle_gamma 90
_cell_formula_units_Z 4
_cell_length_a 13.6316(3)
_cell_length_b 7.9757(3)
_cell_length_c 26.6771(8)
_cell_measurement_reflns_used 6571
_cell_measurement_temperature 150(2)
_cell_measurement_theta_max 70.6351
_cell_measurement_theta_min 3.2575
_cell_volume 2885.25(15)
_computing_cell_refinement
'CrysAlisPro, Agilent Technologies,Version 1.171.35.19 (release 27-10-2011CrysAlis171 .NET)(compiled Oct 27'
_computing_data_collection
'CrysAlisPro, Agilent Technologies,Version 1.171.35.19 (release 27-10-2011CrysAlis171 .NET)(compiled Oct 27'
_computing_data_reduction
'CrysAlisPro, Agilent Technologies,Version 1.171.35.19 (release 27-10-2011CrysAlis171 .NET)(compiled Oct 27'
_computing_molecular_graphics 'ORTEP III & Olex 2.1'
_computing_publication_material WinGX
_computing_structure_refinement 'SHELXL-97 (Sheldrick, 2008)'
_computing_structure_solution 'SHELXL-97 (Sheldrick, 2008)'
_diffrn_ambient_temperature 150(2)
_diffrn_measured_fraction_theta_full 0.985
_diffrn_measured_fraction_theta_max 0.985
_diffrn_measurement_device_type 'SuperNova, Dual, Cu at zero, Eos'
_diffrn_radiation_monochromator mirror
_diffrn_radiation_source 'SuperNova (Cu) X-ray Source'
_diffrn_radiation_type CuK\a
_diffrn_radiation_wavelength 1.54184
_diffrn_reflns_av_R_equivalents 0.0308
_diffrn_reflns_av_sigmaI/netI 0.0366
_diffrn_reflns_limit_h_max 16
_diffrn_reflns_limit_h_min -10
_diffrn_reflns_limit_k_max 9
_diffrn_reflns_limit_k_min -9
_diffrn_reflns_limit_l_max 32
_diffrn_reflns_limit_l_min -32
_diffrn_reflns_number 12448
_diffrn_reflns_theta_full 70.74
_diffrn_reflns_theta_max 70.74
_diffrn_reflns_theta_min 3.26
_exptl_absorpt_coefficient_mu 2.689
_exptl_absorpt_correction_T_max 1.00000
_exptl_absorpt_correction_T_min 0.53070
_exptl_absorpt_correction_type multi-scan
_exptl_absorpt_process_details
'CrysAlisPro, Agilent Technologies,Version 1.171.35.19 (release 27-10-2011 CrysAlis171 .NET)(compiled Oct 27'
_exptl_crystal_colour red
_exptl_crystal_density_diffrn 1.148
_exptl_crystal_density_method 'not measured'
_exptl_crystal_description block
_exptl_crystal_F_000 1072
_exptl_crystal_size_max 0.25
_exptl_crystal_size_mid 0.21
_exptl_crystal_size_min 0.19
_refine_diff_density_max 0.314
_refine_diff_density_min -0.441
_refine_diff_density_rms 0.055
_refine_ls_extinction_method none
_refine_ls_goodness_of_fit_ref 1.043
_refine_ls_hydrogen_treatment mixed
_refine_ls_matrix_type full
_refine_ls_number_parameters 319
_refine_ls_number_reflns 5471
_refine_ls_number_restraints 0
_refine_ls_restrained_S_all 1.043
_refine_ls_R_factor_all 0.0445
_refine_ls_R_factor_gt 0.0411
_refine_ls_shift/su_max 0.056
_refine_ls_shift/su_mean 0.001
_refine_ls_structure_factor_coef Fsqd
_refine_ls_weighting_details 'calc w=1/[\s^2^(Fo^2^)+(0.0726P)^2^+0.5304P] where P=(Fo^2^+2Fc^2^)/3'
_refine_ls_weighting_scheme calc
_refine_ls_wR_factor_gt 0.1161
_refine_ls_wR_factor_ref 0.1201
_reflns_number_gt 4999
_reflns_number_total 5471
_reflns_threshold_expression >2\s(I)
_cod_data_source_file ic5b02302_si_003.cif
_cod_data_source_block exp_1b
_cod_original_sg_symbol_H-M 'P 21/c '
_cod_database_code 4344724

loop_
_symmetry_equiv_pos_as_xyz
'x, y, z'
'-x, y+1/2, -z+1/2'
'-x, -y, -z'
'x, -y-1/2, z-1/2'

loop_
_atom_site_label
_atom_site_type_symbol
_atom_site_fract_x
_atom_site_fract_y
_atom_site_fract_z
_atom_site_U_iso_or_equiv
_atom_site_adp_type
_atom_site_occupancy
_atom_site_symmetry_multiplicity
_atom_site_calc_flag
_atom_site_refinement_flags
Ti1 Ti 0.12501(2) 0.37315(4) 0.129554(10) 0.02588(11) Uani 1 1 d .
N3 N 0.38745(10) 0.61511(18) 0.15011(6) 0.0301(3) Uani 1 1 d .
N6 N 0.07742(10) 0.21264(18) 0.07939(5) 0.0298(3) Uani 1 1 d .
N4 N 0.03868(11) 0.56270(19) 0.11695(5) 0.0335(3) Uani 1 1 d .
N2 N 0.39346(10) 0.48851(19) 0.07787(5) 0.0307(3) Uani 1 1 d .
C5 C 0.30702(12) 0.4547(2) -0.00592(7) 0.0331(4) Uani 1 1 d .
C4 C 0.36678(12) 0.3864(2) 0.03458(6) 0.0291(4) Uani 1 1 d .
N5 N 0.10315(10) 0.29988(19) 0.19590(5) 0.0332(3) Uani 1 1 d .
C13 C 0.35276(11) 0.6772(2) 0.19558(6) 0.0282(3) Uani 1 1 d .
C14 C 0.38930(13) 0.6085(2) 0.24154(7) 0.0339(4) Uani 1 1 d .
N1 N 0.25542(10) 0.42567(19) 0.12327(5) 0.0318(3) Uani 1 1 d .
C2 C 0.47646(13) 0.5902(3) 0.08577(8) 0.0398(4) Uani 1 1 d .
H2 H 0.5257 0.6017 0.0643 0.048 Uiso 1 1 calc R
C8 C 0.37093(13) 0.1228(2) -0.00748(7) 0.0366(4) Uani 1 1 d .
H8 H 0.3925 0.0123 -0.0083 0.044 Uiso 1 1 calc R
C17 C 0.25271(14) 0.8681(2) 0.23673(8) 0.0391(4) Uani 1 1 d .
H17 H 0.2064 0.9541 0.2352 0.047 Uiso 1 1 calc R
C23 C 0.01703(16) 0.6253(2) 0.06589(8) 0.0423(5) Uani 1 1 d .
H23A H -0.0530 0.6260 0.0571 0.063 Uiso 1 1 calc R
H23B H 0.0476 0.5541 0.0430 0.063 Uiso 1 1 calc R
H23C H 0.0422 0.7372 0.0639 0.063 Uiso 1 1 calc R
C26 C 0.13374(13) 0.1220(2) 0.04467(7) 0.0334(4) Uani 1 1 d .
H26A H 0.1245 0.0037 0.0487 0.050 Uiso 1 1 calc R
H26B H 0.2024 0.1488 0.0517 0.050 Uiso 1 1 calc R
H26C H 0.1115 0.1539 0.0107 0.050 Uiso 1 1 calc R
C1 C 0.33633(11) 0.5022(2) 0.11792(6) 0.0272(3) Uani 1 1 d .
C18 C 0.28402(12) 0.8071(2) 0.19227(7) 0.0325(4) Uani 1 1 d .
C24 C 0.15919(16) 0.3597(3) 0.24163(7) 0.0427(5) Uani 1 1 d .
H24A H 0.1164 0.4208 0.2615 0.064 Uiso 1 1 calc R
H24B H 0.2112 0.4319 0.2330 0.064 Uiso 1 1 calc R
H24C H 0.1870 0.2659 0.2607 0.064 Uiso 1 1 calc R
C9 C 0.39913(12) 0.2207(2) 0.03470(7) 0.0327(4) Uani 1 1 d .
C19 C 0.24356(16) 0.8769(3) 0.14191(8) 0.0452(5) Uani 1 1 d .
H19A H 0.2971 0.9039 0.1226 0.068 Uiso 1 1 calc R
H19B H 0.2060 0.9763 0.1469 0.068 Uiso 1 1 calc R
H19C H 0.2018 0.7948 0.1242 0.068 Uiso 1 1 calc R
C7 C 0.31118(13) 0.1862(3) -0.04850(7) 0.0377(4) Uani 1 1 d .
C12 C 0.45998(16) 0.1512(3) 0.08028(8) 0.0454(5) Uani 1 1 d .
H12A H 0.5207 0.2125 0.0859 0.068 Uiso 1 1 calc R
H12B H 0.4741 0.0351 0.0748 0.068 Uiso 1 1 calc R
H12C H 0.4240 0.1615 0.1092 0.068 Uiso 1 1 calc R
C6 C 0.28015(13) 0.3517(3) -0.04703(7) 0.0362(4) Uani 1 1 d .
H6 H 0.2402 0.3948 -0.0743 0.043 Uiso 1 1 calc R
C25 C 0.02329(14) 0.1907(3) 0.20709(7) 0.0439(5) Uani 1 1 d .
H25A H 0.0494 0.0985 0.2274 0.066 Uiso 1 1 calc R
H25B H -0.0102 0.1488 0.1762 0.066 Uiso 1 1 calc R
H25C H -0.0223 0.2525 0.2251 0.066 Uiso 1 1 calc R
C27 C -0.02715(13) 0.1765(3) 0.06951(8) 0.0402(4) Uani 1 1 d .
H27A H -0.0481 0.1965 0.0346 0.060 Uiso 1 1 calc R
H27B H -0.0635 0.2479 0.0900 0.060 Uiso 1 1 calc R
H27C H -0.0390 0.0614 0.0775 0.060 Uiso 1 1 calc R
C16 C 0.28861(13) 0.8044(3) 0.28341(7) 0.0391(4) Uani 1 1 d .
C21 C 0.25543(19) 0.8753(3) 0.33152(9) 0.0590(6) Uani 1 1 d .
H21A H 0.2237 0.7889 0.3490 0.089 Uiso 1 1 calc R
H21B H 0.2099 0.9656 0.3235 0.089 Uiso 1 1 calc R
H21C H 0.3116 0.9164 0.3525 0.089 Uiso 1 1 calc R
C3 C 0.47256(13) 0.6684(3) 0.12995(8) 0.0407(4) Uani 1 1 d .
H3 H 0.5185 0.7448 0.1446 0.049 Uiso 1 1 calc R
C10 C 0.27146(17) 0.6329(3) -0.00447(9) 0.0485(5) Uani 1 1 d .
H10A H 0.2341 0.6476 0.0238 0.073 Uiso 1 1 calc R
H10B H 0.2305 0.6576 -0.0350 0.073 Uiso 1 1 calc R
H10C H 0.3271 0.7074 -0.0013 0.073 Uiso 1 1 calc R
C15 C 0.35639(14) 0.6742(3) 0.28509(7) 0.0373(4) Uani 1 1 d .
H15 H 0.3804 0.6298 0.3162 0.045 Uiso 1 1 calc R
C20 C 0.46131(17) 0.4645(3) 0.24400(9) 0.0557(6) Uani 1 1 d .
H20A H 0.4819 0.4382 0.2786 0.084 Uiso 1 1 calc R
H20B H 0.5178 0.4955 0.2273 0.084 Uiso 1 1 calc R
H20C H 0.4301 0.3683 0.2277 0.084 Uiso 1 1 calc R
C11 C 0.27898(16) 0.0765(3) -0.09344(9) 0.0533(6) Uani 1 1 d .
H11A H 0.2805 0.1404 -0.1239 0.080 Uiso 1 1 calc R
H11B H 0.2131 0.0370 -0.0910 0.080 Uiso 1 1 calc R
H11C H 0.3229 -0.0174 -0.0940 0.080 Uiso 1 1 calc R
C22 C -0.00420(18) 0.6683(3) 0.15295(9) 0.0516(5) Uani 1 1 d .
H22A H 0.0206 0.7805 0.1507 0.077 Uiso 1 1 calc R
H22B H 0.0130 0.6257 0.1863 0.077 Uiso 1 1 calc R
H22C H -0.0746 0.6690 0.1457 0.077 Uiso 1 1 calc R

loop_
_atom_site_aniso_label
_atom_site_aniso_U_11
_atom_site_aniso_U_22
_atom_site_aniso_U_33
_atom_site_aniso_U_23
_atom_site_aniso_U_13
_atom_site_aniso_U_12
Ti1 0.02630(17) 0.02617(18) 0.02579(18) -0.00059(11) 0.00566(12) -0.00308(10)
N3 0.0265(7) 0.0313(8) 0.0330(7) -0.0050(6) 0.0061(6) -0.0036(5)
N6 0.0288(7) 0.0297(7) 0.0313(7) -0.0030(6) 0.0040(5) -0.0030(5)
N4 0.0371(7) 0.0317(8) 0.0319(7) -0.0008(6) 0.0051(6) 0.0037(6)
N2 0.0275(7) 0.0329(7) 0.0329(7) -0.0049(6) 0.0089(5) -0.0047(6)
C5 0.0285(8) 0.0362(9) 0.0362(9) 0.0019(7) 0.0104(7) -0.0017(7)
C4 0.0268(8) 0.0316(9) 0.0302(8) -0.0044(7) 0.0092(6) -0.0041(6)
N5 0.0340(7) 0.0352(8) 0.0311(7) 0.0031(6) 0.0070(6) -0.0011(6)
C13 0.0273(8) 0.0265(8) 0.0307(8) -0.0052(7) 0.0032(6) -0.0037(6)
C14 0.0322(9) 0.0317(9) 0.0371(9) 0.0001(7) 0.0008(7) 0.0009(7)
N1 0.0314(7) 0.0336(8) 0.0313(7) -0.0043(6) 0.0080(6) -0.0062(6)
C2 0.0316(9) 0.0455(11) 0.0445(10) -0.0091(9) 0.0143(8) -0.0109(8)
C8 0.0359(9) 0.0338(10) 0.0419(10) -0.0062(8) 0.0129(8) -0.0014(7)
C17 0.0374(10) 0.0357(10) 0.0443(11) -0.0080(8) 0.0045(8) 0.0081(7)
C23 0.0484(11) 0.0385(11) 0.0393(10) 0.0068(8) 0.0009(8) 0.0009(8)
C26 0.0382(9) 0.0315(9) 0.0310(9) -0.0030(7) 0.0059(7) -0.0019(7)
C1 0.0266(7) 0.0266(8) 0.0286(8) -0.0013(6) 0.0042(6) -0.0001(6)
C18 0.0319(8) 0.0298(9) 0.0352(9) -0.0016(7) 0.0007(7) 0.0013(7)
C24 0.0500(11) 0.0457(11) 0.0331(9) -0.0017(8) 0.0077(8) -0.0049(9)
C9 0.0283(8) 0.0352(9) 0.0358(9) -0.0008(7) 0.0095(7) 0.0002(7)
C19 0.0506(12) 0.0428(11) 0.0405(11) 0.0055(8) -0.0040(9) 0.0098(8)
C7 0.0311(8) 0.0474(11) 0.0364(9) -0.0090(9) 0.0115(7) -0.0096(8)
C12 0.0513(11) 0.0413(11) 0.0432(11) 0.0019(9) 0.0033(9) 0.0091(9)
C6 0.0286(8) 0.0500(11) 0.0306(9) 0.0020(8) 0.0053(7) -0.0037(7)
C25 0.0374(9) 0.0576(13) 0.0378(10) 0.0096(9) 0.0084(8) -0.0052(9)
C27 0.0316(9) 0.0463(11) 0.0424(10) -0.0042(9) 0.0027(7) -0.0072(8)
C16 0.0374(9) 0.0443(11) 0.0363(9) -0.0105(8) 0.0074(7) -0.0029(8)
C21 0.0604(14) 0.0748(18) 0.0440(12) -0.0185(11) 0.0148(10) -0.0009(11)
C3 0.0314(9) 0.0445(10) 0.0472(11) -0.0115(9) 0.0096(8) -0.0124(8)
C10 0.0513(12) 0.0411(12) 0.0527(13) 0.0063(9) 0.0033(10) 0.0079(9)
C15 0.0399(9) 0.0418(10) 0.0298(8) 0.0017(8) 0.0005(7) -0.0040(8)
C20 0.0579(13) 0.0531(14) 0.0554(13) 0.0086(11) 0.0023(10) 0.0217(11)
C11 0.0462(11) 0.0663(15) 0.0479(12) -0.0229(11) 0.0067(9) -0.0118(10)
C22 0.0628(13) 0.0468(12) 0.0469(12) -0.0050(10) 0.0135(10) 0.0141(10)

loop_
_atom_type_symbol
_atom_type_description
_atom_type_scat_dispersion_real
_atom_type_scat_dispersion_imag
_atom_type_scat_source
C C 0.0181 0.0091 'International Tables Vol C Tables 4.2.6.8 and 6.1.1.4'
H H 0.0000 0.0000 'International Tables Vol C Tables 4.2.6.8 and 6.1.1.4'
N N 0.0311 0.0180 'International Tables Vol C Tables 4.2.6.8 and 6.1.1.4'
Ti Ti 0.2191 1.8069 'International Tables Vol C Tables 4.2.6.8 and 6.1.1.4'

loop_
_geom_angle_atom_site_label_1
_geom_angle_atom_site_label_2
_geom_angle_atom_site_label_3
_geom_angle
N1 Ti1 N5 113.21(6)
N1 Ti1 N6 110.35(6)
N5 Ti1 N6 111.58(6)
N1 Ti1 N4 112.48(7)
N5 Ti1 N4 104.54(6)
N6 Ti1 N4 104.20(6)
C1 N3 C3 110.21(14)
C1 N3 C13 124.16(13)
C3 N3 C13 125.45(14)
C27 N6 C26 111.00(14)
C27 N6 Ti1 121.01(12)
C26 N6 Ti1 127.85(11)
C22 N4 C23 111.44(16)
C22 N4 Ti1 128.57(13)
C23 N4 Ti1 119.74(12)
C1 N2 C2 110.42(14)
C1 N2 C4 123.36(13)
C2 N2 C4 126.20(14)
C6 C5 C4 117.79(17)
C6 C5 C10 121.31(18)
C4 C5 C10 120.89(17)
C9 C4 C5 122.11(16)
C9 C4 N2 118.97(16)
C5 C4 N2 118.90(15)
C25 N5 C24 111.48(15)
C25 N5 Ti1 124.39(12)
C24 N5 Ti1 123.90(12)
C14 C13 C18 121.85(16)
C14 C13 N3 119.41(15)
C18 C13 N3 118.74(15)
C13 C14 C15 118.18(16)
C13 C14 C20 120.82(17)
C15 C14 C20 120.99(18)
C1 N1 Ti1 164.52(14)
C3 C2 N2 107.48(16)
C3 C2 H2 126.3
N2 C2 H2 126.3
C7 C8 C9 121.57(17)
C7 C8 H8 119.2
C9 C8 H8 119.2
C16 C17 C18 121.81(17)
C16 C17 H17 119.1
C18 C17 H17 119.1
N4 C23 H23A 109.5
N4 C23 H23B 109.5
H23A C23 H23B 109.5
N4 C23 H23C 109.5
H23A C23 H23C 109.5
H23B C23 H23C 109.5
N6 C26 H26A 109.5
N6 C26 H26B 109.5
H26A C26 H26B 109.5
N6 C26 H26C 109.5
H26A C26 H26C 109.5
H26B C26 H26C 109.5
N1 C1 N3 128.76(15)
N1 C1 N2 127.21(15)
N3 C1 N2 104.03(13)
C17 C18 C13 118.01(16)
C17 C18 C19 121.07(17)
C13 C18 C19 120.92(16)
N5 C24 H24A 109.5
N5 C24 H24B 109.5
H24A C24 H24B 109.5
N5 C24 H24C 109.5
H24A C24 H24C 109.5
H24B C24 H24C 109.5
C8 C9 C4 117.99(17)
C8 C9 C12 122.04(17)
C4 C9 C12 119.94(17)
C18 C19 H19A 109.5
C18 C19 H19B 109.5
H19A C19 H19B 109.5
C18 C19 H19C 109.5
H19A C19 H19C 109.5
H19B C19 H19C 109.5
C6 C7 C8 118.63(17)
C6 C7 C11 120.53(19)
C8 C7 C11 120.83(19)
C9 C12 H12A 109.5
C9 C12 H12B 109.5
H12A C12 H12B 109.5
C9 C12 H12C 109.5
H12A C12 H12C 109.5
H12B C12 H12C 109.5
C7 C6 C5 121.90(18)
C7 C6 H6 119.1
C5 C6 H6 119.1
N5 C25 H25A 109.5
N5 C25 H25B 109.5
H25A C25 H25B 109.5
N5 C25 H25C 109.5
H25A C25 H25C 109.5
H25B C25 H25C 109.5
N6 C27 H27A 109.5
N6 C27 H27B 109.5
H27A C27 H27B 109.5
N6 C27 H27C 109.5
H27A C27 H27C 109.5
H27B C27 H27C 109.5
C17 C16 C15 118.44(17)
C17 C16 C21 121.04(19)
C15 C16 C21 120.52(19)
C16 C21 H21A 109.5
C16 C21 H21B 109.5
H21A C21 H21B 109.5
C16 C21 H21C 109.5
H21A C21 H21C 109.5
H21B C21 H21C 109.5
C2 C3 N3 107.86(16)
C2 C3 H3 126.1
N3 C3 H3 126.1
C5 C10 H10A 109.5
C5 C10 H10B 109.5
H10A C10 H10B 109.5
C5 C10 H10C 109.5
H10A C10 H10C 109.5
H10B C10 H10C 109.5
C16 C15 C14 121.71(17)
C16 C15 H15 119.1
C14 C15 H15 119.1
C14 C20 H20A 109.5
C14 C20 H20B 109.5
H20A C20 H20B 109.5
C14 C20 H20C 109.5
H20A C20 H20C 109.5
H20B C20 H20C 109.5
C7 C11 H11A 109.5
C7 C11 H11B 109.5
H11A C11 H11B 109.5
C7 C11 H11C 109.5
H11A C11 H11C 109.5
H11B C11 H11C 109.5
N4 C22 H22A 109.5
N4 C22 H22B 109.5
H22A C22 H22B 109.5
N4 C22 H22C 109.5
H22A C22 H22C 109.5
H22B C22 H22C 109.5

loop_
_geom_bond_atom_site_label_1
_geom_bond_atom_site_label_2
_geom_bond_distance
Ti1 N1 1.8505(14)
Ti1 N5 1.9158(15)
Ti1 N6 1.9167(14)
Ti1 N4 1.9242(15)
N3 C1 1.383(2)
N3 C3 1.394(2)
N3 C13 1.434(2)
N6 C27 1.452(2)
N6 C26 1.454(2)
N4 C22 1.445(2)
N4 C23 1.452(2)
N2 C1 1.389(2)
N2 C2 1.390(2)
N2 C4 1.430(2)
C5 C6 1.389(3)
C5 C4 1.396(2)
C5 C10 1.504(3)
C4 C9 1.393(2)
N5 C25 1.449(2)
N5 C24 1.453(2)
C13 C14 1.388(2)
C13 C18 1.394(2)
C14 C15 1.390(3)
C14 C20 1.508(3)
N1 C1 1.281(2)
C2 C3 1.339(3)
C2 H2 0.9300
C8 C7 1.391(3)
C8 C9 1.391(3)
C8 H8 0.9300
C17 C16 1.387(3)
C17 C18 1.389(3)
C17 H17 0.9300
C23 H23A 0.9600
C23 H23B 0.9600
C23 H23C 0.9600
C26 H26A 0.9600
C26 H26B 0.9600
C26 H26C 0.9600
C18 C19 1.506(3)
C24 H24A 0.9600
C24 H24B 0.9600
C24 H24C 0.9600
C9 C12 1.506(3)
C19 H19A 0.9600
C19 H19B 0.9600
C19 H19C 0.9600
C7 C6 1.387(3)
C7 C11 1.513(3)
C12 H12A 0.9600
C12 H12B 0.9600
C12 H12C 0.9600
C6 H6 0.9300
C25 H25A 0.9600
C25 H25B 0.9600
C25 H25C 0.9600
C27 H27A 0.9600
C27 H27B 0.9600
C27 H27C 0.9600
C16 C15 1.387(3)
C16 C21 1.513(3)
C21 H21A 0.9600
C21 H21B 0.9600
C21 H21C 0.9600
C3 H3 0.9300
C10 H10A 0.9600
C10 H10B 0.9600
C10 H10C 0.9600
C15 H15 0.9300
C20 H20A 0.9600
C20 H20B 0.9600
C20 H20C 0.9600
C11 H11A 0.9600
C11 H11B 0.9600
C11 H11C 0.9600
C22 H22A 0.9600
C22 H22B 0.9600
C22 H22C 0.9600

loop_
_geom_torsion_atom_site_label_1
_geom_torsion_atom_site_label_2
_geom_torsion_atom_site_label_3
_geom_torsion_atom_site_label_4
_geom_torsion
N1 Ti1 N6 C27 -167.27(14)
N5 Ti1 N6 C27 65.95(15)
N4 Ti1 N6 C27 -46.30(15)
N1 Ti1 N6 C26 8.04(16)
N5 Ti1 N6 C26 -118.74(14)
N4 Ti1 N6 C26 129.01(14)
N1 Ti1 N4 C22 -101.76(18)
N5 Ti1 N4 C22 21.47(19)
N6 Ti1 N4 C22 138.70(18)
N1 Ti1 N4 C23 72.05(15)
N5 Ti1 N4 C23 -164.72(14)
N6 Ti1 N4 C23 -47.49(15)
C6 C5 C4 C9 -0.2(2)
C10 C5 C4 C9 178.66(17)
C6 C5 C4 N2 -178.46(14)
C10 C5 C4 N2 0.4(2)
C1 N2 C4 C9 -90.7(2)
C2 N2 C4 C9 91.2(2)
C1 N2 C4 C5 87.7(2)
C2 N2 C4 C5 -90.5(2)
N1 Ti1 N5 C25 -153.91(15)
N6 Ti1 N5 C25 -28.70(17)
N4 Ti1 N5 C25 83.33(16)
N1 Ti1 N5 C24 32.15(17)
N6 Ti1 N5 C24 157.36(14)
N4 Ti1 N5 C24 -90.60(15)
C1 N3 C13 C14 100.3(2)
C3 N3 C13 C14 -85.0(2)
C1 N3 C13 C18 -80.6(2)
C3 N3 C13 C18 94.1(2)
C18 C13 C14 C15 -0.8(3)
N3 C13 C14 C15 178.28(15)
C18 C13 C14 C20 178.13(18)
N3 C13 C14 C20 -2.8(3)
N5 Ti1 N1 C1 -110.4(5)
N6 Ti1 N1 C1 123.8(5)
N4 Ti1 N1 C1 7.9(5)
C1 N2 C2 C3 -0.3(2)
C4 N2 C2 C3 178.05(18)
Ti1 N1 C1 N3 66.1(5)
Ti1 N1 C1 N2 -114.5(5)
C3 N3 C1 N1 179.77(18)
C13 N3 C1 N1 -4.8(3)
C3 N3 C1 N2 0.28(19)
C13 N3 C1 N2 175.67(15)
C2 N2 C1 N1 -179.50(18)
C4 N2 C1 N1 2.1(3)
C2 N2 C1 N3 0.00(19)
C4 N2 C1 N3 -178.40(15)
C16 C17 C18 C13 0.6(3)
C16 C17 C18 C19 179.46(18)
C14 C13 C18 C17 0.4(3)
N3 C13 C18 C17 -178.71(16)
C14 C13 C18 C19 -178.50(17)
N3 C13 C18 C19 2.4(2)
C7 C8 C9 C4 -0.8(3)
C7 C8 C9 C12 177.19(17)
C5 C4 C9 C8 0.7(2)
N2 C4 C9 C8 178.94(14)
C5 C4 C9 C12 -177.43(16)
N2 C4 C9 C12 0.9(2)
C9 C8 C7 C6 0.5(3)
C9 C8 C7 C11 -178.32(17)
C8 C7 C6 C5 0.0(3)
C11 C7 C6 C5 178.84(17)
C4 C5 C6 C7 -0.2(2)
C10 C5 C6 C7 -178.97(17)
C18 C17 C16 C15 -1.1(3)
C18 C17 C16 C21 178.52(19)
N2 C2 C3 N3 0.5(2)
C1 N3 C3 C2 -0.5(2)
C13 N3 C3 C2 -175.79(18)
C17 C16 C15 C14 0.6(3)
C21 C16 C15 C14 -178.97(19)
C13 C14 C15 C16 0.3(3)
C20 C14 C15 C16 -178.65(19)
